data_7035806
loop_
_publ_author_name
'Yoo, Hyojong'
'Lee, Jeonghee'
'Kang, Philjae'
'Choi, Moon-Gun'

_publ_section_title
;
 Synthesis of cobalt cluster-based supramolecular triple-stranded
 helicates.
;
_journal_issue 32
_journal_name_full 'Dalton transactions (Cambridge, England : 2003)'
_journal_page_first 14213
_journal_page_last 14216
_journal_paper_doi 10.1039/c5dt01895a
_journal_volume 44
_journal_year 2015
_chemical_formula_moiety 'C75 H57 Co8 N9 O42'
_chemical_formula_sum 'C75 H57 Co8 N9 O42'
_chemical_formula_weight 2227.73
_space_group_crystal_system trigonal
_space_group_IT_number 152
_space_group_name_Hall 'P 31 2"'
_space_group_name_H-M_alt 'P 31 2 1'
_symmetry_space_group_name_Hall 'P 31 2"'
_symmetry_space_group_name_H-M 'P 31 2 1'
_atom_sites_solution_hydrogens mixed
_atom_sites_solution_primary direct
_audit_creation_date 2015-07-06
_audit_creation_method
;
Olex2 1.2
(compiled 2015.01.26 svn.r3150 for OlexSys, GUI svn.r4998)
;
_audit_update_record
;
2015-07-07 deposited with the CCDC.
2015-07-13 downloaded from the CCDC.
;
_cell_angle_alpha 90
_cell_angle_beta 90
_cell_angle_gamma 120
_cell_formula_units_Z 3
_cell_length_a 23.945(2)
_cell_length_b 23.945(2)
_cell_length_c 17.1792(16)
_cell_measurement_reflns_used 9926
_cell_measurement_temperature 120
_cell_measurement_theta_max 24.36
_cell_measurement_theta_min 3.08
_cell_volume 8530.3(13)
_computing_cell_refinement 'SAINT v8.34A (Bruker, 2013)'
_computing_data_reduction 'SAINT v8.34A (Bruker, 2013)'
_computing_molecular_graphics 'Olex2 (Dolomanov et al., 2009)'
_computing_publication_material 'Olex2 (Dolomanov et al., 2009)'
_computing_structure_refinement 'XL (Sheldrick, 2008)'
_computing_structure_solution 'XT (Sheldrick, 2015)'
_diffrn_ambient_temperature 120.0
_diffrn_measured_fraction_theta_full 0.998
_diffrn_measured_fraction_theta_max 0.995
_diffrn_measurement_device_type 'Bruker APEX-II CCD'
_diffrn_measurement_method '\f and \w scans'
_diffrn_radiation_monochromator graphite
_diffrn_radiation_type MoK\a
_diffrn_radiation_wavelength 0.71073
_diffrn_reflns_av_R_equivalents 0.0799
_diffrn_reflns_av_unetI/netI 0.0408
_diffrn_reflns_laue_measured_fraction_full 0.998
_diffrn_reflns_laue_measured_fraction_max 0.995
_diffrn_reflns_limit_h_max 28
_diffrn_reflns_limit_h_min -28
_diffrn_reflns_limit_k_max 28
_diffrn_reflns_limit_k_min -28
_diffrn_reflns_limit_l_max 20
_diffrn_reflns_limit_l_min -20
_diffrn_reflns_number 79594
_diffrn_reflns_point_group_measured_fraction_full 0.998
_diffrn_reflns_point_group_measured_fraction_max 0.994
_diffrn_reflns_theta_full 25.242
_diffrn_reflns_theta_max 25.484
_diffrn_reflns_theta_min 2.919
_diffrn_standards_number 0
_exptl_absorpt_coefficient_mu 1.214
_exptl_absorpt_correction_T_max 0.4288
_exptl_absorpt_correction_T_min 0.2893
_exptl_absorpt_correction_type multi-scan
_exptl_absorpt_process_details
;
SADABS-2012/1 (Bruker,2012) was used for absorption correction.
wR2(int) was 0.0852 before and 0.0612 after correction.
The Ratio of minimum to maximum transmission is 0.6747.
The \l/2 correction factor is Not present.
;
_exptl_crystal_colour 'metallic pink'
_exptl_crystal_colour_lustre metallic
_exptl_crystal_colour_primary pink
_exptl_crystal_density_diffrn 1.301
_exptl_crystal_description block
_exptl_crystal_F_000 3366
_exptl_crystal_size_max 0.41
_exptl_crystal_size_mid 0.091
_exptl_crystal_size_min 0.066
_refine_diff_density_max 0.717
_refine_diff_density_min -0.462
_refine_diff_density_rms 0.090
_refine_ls_abs_structure_details
;
 Flack x determined using 3351 quotients [(I+)-(I-)]/[(I+)+(I-)]
 (Parsons, Flack and Wagner, Acta Cryst. B69 (2013) 249-259).
;
_refine_ls_abs_structure_Flack -0.007(6)
_refine_ls_extinction_method none
_refine_ls_goodness_of_fit_ref 1.081
_refine_ls_hydrogen_treatment constr
_refine_ls_matrix_type full
_refine_ls_number_parameters 679
_refine_ls_number_reflns 10527
_refine_ls_number_restraints 810
_refine_ls_restrained_S_all 1.081
_refine_ls_R_factor_all 0.0760
_refine_ls_R_factor_gt 0.0577
_refine_ls_shift/su_max 0.000
_refine_ls_shift/su_mean 0.000
_refine_ls_structure_factor_coef Fsqd
_refine_ls_weighting_details 'w=1/[\s^2^(Fo^2^)+(0.0902P)^2^+11.0764P] where P=(Fo^2^+2Fc^2^)/3'
_refine_ls_weighting_scheme calc
_refine_ls_wR_factor_gt 0.1560
_refine_ls_wR_factor_ref 0.1700
_reflns_Friedel_coverage 0.855
_reflns_friedel_fraction_full 0.999
_reflns_friedel_fraction_max 0.992
_reflns_number_gt 8263
_reflns_number_total 10527
_reflns_threshold_expression 'I > 2\s(I)'
_cod_data_source_file c5dt01895a2.cif
_cod_data_source_block supramolecule
_cod_depositor_comments 'Adding full bibliography for 7035806--7035807.cif.'
_cod_original_cell_volume 8530.6(18)
_cod_database_code 7035806
_audit_block_doi 10.5517/cc14n6tt
_shelx_space_group_comment
;
The symmetry employed for this shelxl refinement is uniquely defined
by the following loop, which should always be used as a source of
symmetry information in preference to the above space-group names.
They are only intended as comments.
;
_shelx_estimated_absorpt_t_max 0.924
_shelx_estimated_absorpt_t_min 0.636
_olex2_refinement_description
;
1. Fixed Uiso
 At 1.2 times of:
  All C(H) groups
 At 1.5 times of:
  All C(H,H,H) groups, All O(H,H) groups
2. Restrained planarity
 C30, C31, C32, C33, C34, C35
 with sigma of 0.1
3. Uiso/Uaniso restraints and constraints
Uanis(C31) \\sim Ueq, Uanis(C32) \\sim Ueq, Uanis(C33) \\sim Ueq: with sigma of
0.03 and sigma for terminal atoms of 0.001
Uanis(C41) \\sim Ueq: with sigma of 0.04 and sigma for terminal atoms of 0.01
Uanis(C42) \\sim Ueq: with sigma of 0.05 and sigma for terminal atoms of 0.001
4. Rigid body (RIGU) restrains
 All non-hydrogen atoms
 with sigma for 1-2 distances of 0.004 and sigma for 1-3 distances of 0.001
5. Others
 Fixed Sof: O17(0.5) O17A(0.5) O18(0.5) O18A(0.5) O21(0.5) H21A(0.5) H21B(0.5)
 O22(0.5) N5(0.5) C30(0.5) C31(0.5) H31(0.5) C32(0.5) H32(0.5) C33(0.5)
 H33(0.5) C34(0.5) C35(0.5) H35(0.5) C36(0.5) C36A(0.5) C40(0.5) H40(0.5)
 C41(0.5) H41A(0.5) H41B(0.5) H41C(0.5) C42(0.5) H42A(0.5) H42B(0.5) H42C(0.5)
6.a Rotating group:
 O19(H19A,H19B), O21(H21A,H21B)
6.b Aromatic/amide H refined with riding coordinates:
 C2(H2), C3(H3), C4(H4), C9(H9), C10(H10), C11(H11), C16(H16), C17(H17),
 C18(H18), C23(H23), C25(H25), C26(H26), C27(H27), C31(H31), C32(H32), C33(H33),
  C35(H35), C37(H37), C40(H40)
6.c Fitted hexagon refined as free rotating group:
 C30(C31,C32,C33,C34,C35)
6.d Idealised Me refined as rotating group:
 C38(H38A,H38B,H38C), C39(H39A,H39B,H39C), C41(H41A,H41B,H41C), C42(H42A,H42B,
 H42C)
;
_smtbx_masks_special_details
;
The voids contained disordered
DMF with the partial occupancy. A satisfactory disorder model for
the solvent was not found, and therefore the Olex2 Solvent Mask routine
was used to mask out disordered density. The masked electron density of
156.3 e- per unit cell could be interpreted as 4 DMF (160 e-).'
;
_shelx_shelxl_version_number 2014/7
_olex2_submission_special_instructions 'No special instructions were received'

loop_
_space_group_symop_operation_xyz
'x, y, z'
'-y, x-y, z+1/3'
'-x+y, -x, z+2/3'
'x-y, -y, -z+2/3'
'-x, -x+y, -z+1/3'
'y, x, -z'

loop_
_atom_site_label
_atom_site_type_symbol
_atom_site_fract_x
_atom_site_fract_y
_atom_site_fract_z
_atom_site_U_iso_or_equiv
_atom_site_adp_type
_atom_site_occupancy
_atom_site_site_symmetry_order
_atom_site_calc_flag
_atom_site_refinement_flags_posn
_atom_site_refinement_flags_adp
_atom_site_refinement_flags_occupancy
_atom_site_disorder_assembly
_atom_site_disorder_group
Co1 Co 0.27151(6) 0.41502(6) 0.88882(7) 0.0423(3) Uani 1 1 d . U . . .
Co2 Co 0.38641(5) 0.55617(6) 0.79826(7) 0.0438(3) Uani 1 1 d . U . . .
Co3 Co 0.17430(6) 0.45241(6) 1.00279(7) 0.0468(3) Uani 1 1 d . U . . .
Co4 Co 0.17776(7) 0.31282(7) 0.74049(8) 0.0589(4) Uani 1 1 d . U . . .
O1 O 0.3027(3) 0.5152(3) 0.8849(3) 0.0454(11) Uani 1 1 d . U . . .
O2 O 0.2304(3) 0.5367(3) 0.9396(4) 0.0492(13) Uani 1 1 d . U . . .
O3 O 0.4494(3) 0.6306(3) 0.7231(4) 0.0535(13) Uani 1 1 d . U . . .
O4 O 0.4722(3) 0.7260(3) 0.6739(4) 0.0573(15) Uani 1 1 d . U . . .
O5 O 0.1766(3) 0.3953(3) 0.9002(3) 0.0485(12) Uani 1 1 d . U . . .
O6 O 0.1169(3) 0.3415(3) 0.7952(4) 0.0561(13) Uani 1 1 d . U . . .
O7 O 0.1332(3) 0.4994(3) 1.0641(4) 0.0532(13) Uani 1 1 d . U . . .
O8 O 0.0441(3) 0.5071(4) 1.0710(4) 0.0619(18) Uani 1 1 d . U . . .
O9 O 0.2589(3) 0.4121(3) 0.7667(3) 0.0496(12) Uani 1 1 d . U . . .
O10 O 0.3142(3) 0.5107(3) 0.7128(4) 0.0534(13) Uani 1 1 d . U . . .
O11 O 0.1011(4) 0.2486(4) 0.6655(4) 0.0729(17) Uani 1 1 d . U . . .
O12 O 0.0636(7) 0.2370(6) 0.5476(6) 0.146(5) Uani 1 1 d . U . . .
O13 O 0.2782(3) 0.4099(3) 1.0060(3) 0.0466(12) Uani 1 1 d . U . . .
O14 O 0.2502(3) 0.4727(4) 1.0702(4) 0.0582(14) Uani 1 1 d . U . . .
O15 O 0.4412(3) 0.3665(3) 1.1185(4) 0.0503(14) Uani 1 1 d . U . . .
O16 O 0.4923(3) 0.4163(3) 1.2274(4) 0.0505(14) Uani 1 1 d . U . . .
O17 O 0.3197(11) 0.2419(12) 1.1250(15) 0.057(4) Uani 0.5 1 d . U P A -1
O17A O 0.2525(12) 0.3190(11) 0.8885(14) 0.048(3) Uani 0.5 1 d . U P A -1
O18 O 0.2477(10) 0.1671(9) 1.1801(11) 0.070(5) Uani 0.5 1 d . U P A -1
O18A O 0.1453(9) 0.2469(11) 0.8329(13) 0.059(3) Uani 0.5 1 d . U P A -1
O19 O 0.1227(4) 0.3663(4) 1.0690(4) 0.0760(18) Uani 1 1 d . U . . .
H19A H 0.0831 0.3464 1.0797 0.114 Uiso 1 1 d GR . . . .
H19B H 0.1366 0.3440 1.0902 0.114 Uiso 1 1 d GR . . . .
O20 O 0.4547(3) 0.5959(3) 0.8918(3) 0.0469(12) Uani 1 1 d . U . . .
O21 O 0.2500(9) 0.2966(9) 0.6893(13) 0.074(4) Uani 0.5 1 d . U P A 2
H21A H 0.2404 0.2632 0.6553 0.111 Uiso 0.5 1 d GR . P A 2
H21B H 0.2777 0.2877 0.7172 0.111 Uiso 0.5 1 d GR . P A 2
O22 O 0.2259(9) 0.2757(10) 0.6826(13) 0.075(4) Uani 0.5 1 d . U P A 1
N1 N 0.3591(3) 0.6249(3) 0.8099(4) 0.0449(13) Uani 1 1 d . U . . .
N2 N 0.0904(3) 0.4251(4) 0.9418(4) 0.0494(14) Uani 1 1 d . U . . .
N3 N 0.1860(4) 0.3667(4) 0.6459(5) 0.0585(15) Uani 1 1 d . U . . .
N4 N 0.4801(4) 0.6100(4) 1.0200(4) 0.0546(18) Uani 1 1 d . U . . .
N5 N 0.2971(12) 0.2416(11) 0.6519(15) 0.092(6) Uani 0.5 1 d . U P A 1
C1 C 0.3104(4) 0.6154(5) 0.8561(6) 0.052(2) Uani 1 1 d . U . . .
C2 C 0.2939(5) 0.6623(5) 0.8661(7) 0.063(3) Uani 1 1 d . U . . .
H2 H 0.2617 0.6564 0.9028 0.076 Uiso 1 1 calc R . . . .
C3 C 0.3237(5) 0.7167(5) 0.8233(6) 0.062(2) Uani 1 1 d . U . . .
H3 H 0.3126 0.7494 0.8286 0.075 Uiso 1 1 calc R . . . .
C4 C 0.3723(5) 0.7239(5) 0.7701(6) 0.058(2) Uani 1 1 d . U . . .
H4 H 0.3921 0.7601 0.7362 0.069 Uiso 1 1 calc R . . . .
C5 C 0.3899(4) 0.6781(4) 0.7686(5) 0.0449(16) Uani 1 1 d . U . . .
C6 C 0.2786(4) 0.5507(4) 0.8943(5) 0.0467(18) Uani 1 1 d . U . . .
C7 C 0.4409(4) 0.6789(5) 0.7180(6) 0.0513(19) Uani 1 1 d . U . . .
C8 C 0.0744(4) 0.3858(4) 0.8822(5) 0.0452(16) Uani 1 1 d . U . . .
C9 C 0.0152(4) 0.3640(5) 0.8459(6) 0.056(2) Uani 1 1 d . U . . .
H9 H 0.0038 0.3370 0.8014 0.067 Uiso 1 1 calc R . . . .
C10 C -0.0274(4) 0.3827(5) 0.8763(5) 0.052(2) Uani 1 1 d . U . . .
H10 H -0.0687 0.3672 0.8534 0.063 Uiso 1 1 calc R . . . .
C11 C -0.0096(4) 0.4227(5) 0.9378(5) 0.0491(18) Uani 1 1 d . U . . .
H11 H -0.0381 0.4356 0.9587 0.059 Uiso 1 1 calc R . . . .
C12 C 0.0510(4) 0.4448(5) 0.9706(5) 0.0441(16) Uani 1 1 d . U . . .
C13 C 0.1256(4) 0.3717(4) 0.8563(5) 0.0459(17) Uani 1 1 d . U . . .
C14 C 0.0784(4) 0.4877(5) 1.0407(5) 0.0463(17) Uani 1 1 d . U . . .
C15 C 0.2299(5) 0.4284(5) 0.6407(6) 0.0555(19) Uani 1 1 d . U . . .
C16 C 0.2345(6) 0.4633(6) 0.5758(6) 0.069(3) Uani 1 1 d . U . . .
H16 H 0.2650 0.5081 0.5736 0.082 Uiso 1 1 calc R . . . .
C17 C 0.1947(6) 0.4331(7) 0.5139(7) 0.077(3) Uani 1 1 d . U . . .
H17 H 0.1989 0.4570 0.4681 0.093 Uiso 1 1 calc R . . . .
C18 C 0.1489(6) 0.3688(6) 0.5171(7) 0.076(3) Uani 1 1 d . U . . .
H18 H 0.1217 0.3472 0.4740 0.091 Uiso 1 1 calc R . . . .
C19 C 0.1447(5) 0.3381(6) 0.5836(6) 0.065(2) Uani 1 1 d . U . . .
C20 C 0.2708(5) 0.4530(5) 0.7124(5) 0.0506(17) Uani 1 1 d . U . . .
C21 C 0.0983(8) 0.2679(7) 0.5996(8) 0.092(4) Uani 1 1 d . U . . .
C22 C 0.3230(4) 0.4469(4) 1.1305(5) 0.0448(17) Uani 1 1 d . U . . .
C23 C 0.3644(4) 0.4230(4) 1.1238(5) 0.0488(19) Uani 1 1 d . U . . .
H23 H 0.3653 0.4026 1.0767 0.059 Uiso 1 1 calc R . . . .
C24 C 0.4055(4) 0.4282(4) 1.1853(5) 0.0429(17) Uani 1 1 d . U . . .
C25 C 0.4043(4) 0.4595(4) 1.2525(5) 0.0470(18) Uani 1 1 d . U . . .
H25 H 0.4329 0.4651 1.2940 0.056 Uiso 1 1 calc R . . . .
C26 C 0.3620(5) 0.4828(5) 1.2597(5) 0.051(2) Uani 1 1 d . U . . .
H26 H 0.3604 0.5025 1.3070 0.061 Uiso 1 1 calc R . . . .
C27 C 0.3224(5) 0.4777(5) 1.1991(6) 0.053(2) Uani 1 1 d . U . . .
H27 H 0.2946 0.4952 1.2038 0.064 Uiso 1 1 calc R . . . .
C28 C 0.2800(4) 0.4421(4) 1.0636(5) 0.0474(18) Uani 1 1 d . U . . .
C29 C 0.4503(4) 0.4018(4) 1.1758(5) 0.0464(18) Uani 1 1 d . U . . .
C30 C 0.1795(8) 0.2230(10) 0.9478(10) 0.082(7) Uani 0.5 1 d . U P A -1
C31 C 0.1153(7) 0.1816(12) 0.9674(11) 0.145(13) Uani 0.5 1 d G U P A -1
H31 H 0.0822 0.1731 0.9309 0.174 Uiso 0.5 1 calc R . P A -1
C32 C 0.0997(5) 0.1526(13) 1.0403(12) 0.158(15) Uani 0.5 1 d G U P A -1
H32 H 0.0558 0.1243 1.0536 0.189 Uiso 0.5 1 calc R . P A -1
C33 C 0.1481(8) 0.1650(14) 1.0937(10) 0.140(13) Uani 0.5 1 d G U P A -1
H33 H 0.1374 0.1452 1.1435 0.168 Uiso 0.5 1 calc R . P A -1
C34 C 0.2123(7) 0.2064(13) 1.0741(12) 0.113(10) Uani 0.5 1 d G U P A -1
C35 C 0.2280(6) 0.2354(10) 1.0012(13) 0.094(8) Uani 0.5 1 d G U P A -1
H35 H 0.2718 0.2637 0.9879 0.113 Uiso 0.5 1 calc R . P A -1
C36 C 0.2655(16) 0.2096(16) 1.125(2) 0.077(11) Uani 0.5 1 d . U P A -1
C36A C 0.1910(14) 0.2670(14) 0.882(2) 0.055(4) Uani 0.5 1 d . U P A -1
C37 C 0.4418(5) 0.5911(6) 0.9620(6) 0.066(3) Uani 1 1 d . U . . .
H37 H 0.3972 0.5706 0.9744 0.079 Uiso 1 1 calc R . . . .
C38 C 0.5494(5) 0.6428(6) 1.0077(6) 0.072(3) Uani 1 1 d . U . . .
H38A H 0.5655 0.6135 1.0203 0.108 Uiso 1 1 calc GR . . . .
H38B H 0.5704 0.6809 1.0413 0.108 Uiso 1 1 calc GR . . . .
H38C H 0.5590 0.6562 0.9531 0.108 Uiso 1 1 calc GR . . . .
C39 C 0.4601(6) 0.6033(9) 1.1000(7) 0.117(6) Uani 1 1 d . U . . .
H39A H 0.4737 0.6460 1.1220 0.176 Uiso 1 1 calc GR . . . .
H39B H 0.4799 0.5827 1.1296 0.176 Uiso 1 1 calc GR . . . .
H39C H 0.4130 0.5767 1.1030 0.176 Uiso 1 1 calc GR . . . .
C40 C 0.2707(16) 0.2706(17) 0.704(2) 0.105(8) Uani 0.5 1 d . U P A 1
H40 H 0.2888 0.2853 0.7544 0.126 Uiso 0.5 1 calc R . P A 1
C41 C 0.2687(18) 0.2162(18) 0.596(2) 0.114(7) Uani 0.5 1 d . U P A 1
H41A H 0.2405 0.2334 0.5821 0.172 Uiso 0.5 1 calc GR . P A 1
H41B H 0.2425 0.1698 0.6060 0.172 Uiso 0.5 1 calc GR . P A 1
H41C H 0.2989 0.2239 0.5538 0.172 Uiso 0.5 1 calc GR . P A 1
C42 C 0.3430(15) 0.2228(15) 0.6871(17) 0.097(5) Uani 0.5 1 d . U P A 1
H42A H 0.3857 0.2612 0.6927 0.146 Uiso 0.5 1 calc GR . P A 1
H42B H 0.3460 0.1916 0.6531 0.146 Uiso 0.5 1 calc GR . P A 1
H42C H 0.3270 0.2034 0.7384 0.146 Uiso 0.5 1 calc GR . P A 1

loop_
_atom_site_aniso_label
_atom_site_aniso_U_11
_atom_site_aniso_U_22
_atom_site_aniso_U_33
_atom_site_aniso_U_23
_atom_site_aniso_U_13
_atom_site_aniso_U_12
Co1 0.0408(6) 0.0433(6) 0.0493(6) 0.0055(5) 0.0041(5) 0.0258(5)
Co2 0.0402(6) 0.0482(7) 0.0512(6) 0.0109(5) 0.0078(5) 0.0283(5)
Co3 0.0400(6) 0.0570(7) 0.0502(6) 0.0047(6) 0.0004(5) 0.0294(6)
Co4 0.0707(9) 0.0563(8) 0.0572(7) 0.0019(6) -0.0019(7) 0.0375(7)
O1 0.041(2) 0.047(2) 0.056(2) 0.0058(18) 0.0038(18) 0.0274(19)
O2 0.040(2) 0.053(3) 0.060(3) 0.003(2) 0.004(2) 0.027(2)
O3 0.047(3) 0.057(3) 0.063(3) 0.017(2) 0.010(2) 0.031(2)
O4 0.051(3) 0.057(3) 0.069(4) 0.020(3) 0.008(3) 0.030(3)
O5 0.041(2) 0.053(3) 0.052(2) 0.0010(19) 0.0007(17) 0.024(2)
O6 0.049(3) 0.058(3) 0.058(3) -0.004(2) -0.004(2) 0.024(2)
O7 0.042(2) 0.071(3) 0.052(3) 0.000(2) -0.001(2) 0.032(2)
O8 0.047(3) 0.099(5) 0.052(3) -0.013(3) -0.005(3) 0.045(3)
O9 0.049(3) 0.053(2) 0.050(2) 0.0052(17) 0.0038(18) 0.029(2)
O10 0.047(3) 0.056(3) 0.056(3) 0.009(2) 0.003(2) 0.025(2)
O11 0.079(4) 0.069(3) 0.068(3) -0.003(2) -0.008(2) 0.034(3)
O12 0.170(9) 0.101(5) 0.094(5) 0.008(4) -0.048(5) 0.014(6)
O13 0.049(3) 0.048(3) 0.048(2) 0.002(2) 0.000(2) 0.027(2)
O14 0.061(3) 0.074(3) 0.058(3) -0.007(2) -0.007(2) 0.047(3)
O15 0.056(3) 0.049(3) 0.059(3) -0.003(2) 0.000(3) 0.037(3)
O16 0.051(3) 0.049(3) 0.064(3) -0.003(3) -0.004(2) 0.034(3)
O17 0.047(5) 0.051(9) 0.074(10) 0.003(6) 0.001(5) 0.026(5)
O17A 0.047(5) 0.048(4) 0.052(5) 0.002(3) 0.003(3) 0.025(3)
O18 0.056(6) 0.066(9) 0.057(8) -0.001(7) -0.013(6) 0.007(7)
O18A 0.052(6) 0.056(4) 0.065(4) 0.003(3) -0.002(4) 0.024(4)
O19 0.076(4) 0.085(4) 0.072(3) 0.018(3) 0.008(3) 0.044(3)
O20 0.039(3) 0.051(3) 0.055(2) 0.003(2) 0.001(2) 0.026(2)
O21 0.071(6) 0.067(6) 0.094(8) -0.015(6) -0.012(5) 0.042(5)
O22 0.077(6) 0.064(6) 0.090(8) -0.013(5) -0.009(5) 0.039(5)
N1 0.036(2) 0.045(3) 0.056(3) 0.008(2) -0.002(2) 0.022(2)
N2 0.041(3) 0.059(3) 0.050(3) 0.004(2) 0.0027(19) 0.026(2)
N3 0.060(3) 0.066(3) 0.058(3) -0.002(2) 0.000(2) 0.038(2)
N4 0.045(4) 0.058(5) 0.052(3) -0.006(3) 0.002(3) 0.019(4)
N5 0.095(9) 0.086(13) 0.113(10) -0.013(9) -0.007(8) 0.058(10)
C1 0.045(4) 0.052(3) 0.068(4) 0.012(3) 0.010(3) 0.031(3)
C2 0.055(5) 0.054(4) 0.091(5) 0.021(4) 0.021(4) 0.034(4)
C3 0.056(5) 0.058(4) 0.083(6) 0.014(4) 0.007(4) 0.036(4)
C4 0.046(4) 0.048(4) 0.084(5) 0.018(4) 0.009(4) 0.027(3)
C5 0.037(3) 0.043(3) 0.054(3) 0.007(3) -0.006(3) 0.020(3)
C6 0.041(3) 0.044(3) 0.060(4) 0.008(3) 0.006(3) 0.025(3)
C7 0.044(4) 0.049(4) 0.064(4) 0.012(3) 0.001(3) 0.026(3)
C8 0.040(3) 0.049(4) 0.045(3) 0.011(3) 0.005(2) 0.021(3)
C9 0.043(3) 0.069(5) 0.055(4) -0.003(4) -0.004(3) 0.027(3)
C10 0.037(3) 0.065(5) 0.056(4) 0.002(4) 0.000(3) 0.027(3)
C11 0.040(3) 0.060(4) 0.047(4) 0.009(3) 0.002(3) 0.025(3)
C12 0.036(3) 0.059(4) 0.041(3) 0.010(3) 0.005(2) 0.026(3)
C13 0.040(3) 0.048(4) 0.047(3) 0.004(3) 0.000(2) 0.020(3)
C14 0.046(4) 0.057(4) 0.044(3) 0.009(3) 0.001(3) 0.032(3)
C15 0.050(4) 0.069(3) 0.058(3) 0.007(2) 0.000(3) 0.037(3)
C16 0.067(5) 0.076(4) 0.064(4) 0.010(3) -0.008(3) 0.037(4)
C17 0.074(6) 0.087(5) 0.070(4) 0.016(4) -0.011(4) 0.040(4)
C18 0.073(5) 0.083(5) 0.067(4) 0.004(3) -0.009(4) 0.036(4)
C19 0.064(4) 0.076(3) 0.062(3) 0.003(3) -0.005(3) 0.040(3)
C20 0.051(3) 0.060(3) 0.053(3) 0.005(2) 0.004(2) 0.037(3)
C21 0.102(7) 0.077(4) 0.071(4) 0.002(3) -0.019(4) 0.026(4)
C22 0.041(3) 0.049(4) 0.051(3) -0.001(3) -0.002(3) 0.027(3)
C23 0.052(4) 0.049(4) 0.055(3) -0.006(3) -0.009(3) 0.033(4)
C24 0.044(3) 0.042(4) 0.050(3) -0.003(3) -0.003(3) 0.027(3)
C25 0.052(4) 0.042(4) 0.053(3) -0.001(3) -0.004(3) 0.028(4)
C26 0.059(5) 0.060(5) 0.049(3) -0.009(3) -0.007(3) 0.041(4)
C27 0.060(5) 0.054(5) 0.059(3) -0.004(3) -0.006(3) 0.037(4)
C28 0.047(4) 0.053(5) 0.052(3) -0.003(3) -0.002(3) 0.033(4)
C29 0.052(4) 0.049(4) 0.049(4) 0.001(3) -0.004(3) 0.033(4)
C30 0.054(6) 0.073(8) 0.086(7) 0.029(7) -0.011(5) 0.009(6)
C31 0.056(6) 0.18(2) 0.131(10) 0.093(13) -0.016(6) 0.003(7)
C32 0.055(6) 0.22(3) 0.134(10) 0.109(14) -0.005(6) 0.018(7)
C33 0.051(6) 0.20(3) 0.120(9) 0.094(13) 0.000(5) 0.024(7)
C34 0.051(6) 0.16(2) 0.093(8) 0.059(11) 0.003(5) 0.027(7)
C35 0.050(6) 0.107(15) 0.087(7) 0.043(10) -0.007(5) 0.011(6)
C36 0.051(6) 0.090(19) 0.076(10) 0.022(13) -0.001(6) 0.023(7)
C36A 0.052(7) 0.049(5) 0.059(5) 0.003(4) -0.001(5) 0.022(4)
C37 0.053(4) 0.080(7) 0.059(3) -0.008(4) 0.000(3) 0.030(4)
C38 0.058(4) 0.088(7) 0.058(5) 0.003(5) 0.001(3) 0.027(4)
C39 0.060(6) 0.171(16) 0.058(4) -0.016(5) 0.002(4) 0.011(7)
C40 0.096(12) 0.110(19) 0.124(10) -0.031(11) -0.022(9) 0.064(15)
C41 0.128(11) 0.116(13) 0.121(8) -0.025(7) -0.022(7) 0.077(10)
C42 0.097(5) 0.098(5) 0.099(5) -0.0005(14) 0.0005(14) 0.050(3)

loop_
_atom_type_symbol
_atom_type_description
_atom_type_scat_dispersion_real
_atom_type_scat_dispersion_imag
_atom_type_scat_source
C C 0.0033 0.0016 'International Tables Vol C Tables 4.2.6.8 and 6.1.1.4'
H H 0.0000 0.0000 'International Tables Vol C Tables 4.2.6.8 and 6.1.1.4'
Co Co 0.3494 0.9721 'International Tables Vol C Tables 4.2.6.8 and 6.1.1.4'
N N 0.0061 0.0033 'International Tables Vol C Tables 4.2.6.8 and 6.1.1.4'
O O 0.0106 0.0060 'International Tables Vol C Tables 4.2.6.8 and 6.1.1.4'

loop_
_geom_angle_atom_site_label_1
_geom_angle_atom_site_label_2
_geom_angle_atom_site_label_3
_geom_angle
_geom_angle_site_symmetry_1
_geom_angle_site_symmetry_3
O5 Co1 O1 89.2(2) . .
O5 Co1 O9 88.0(2) . .
O5 Co1 O17A 97.8(8) . .
O9 Co1 O1 88.3(2) . .
O13 Co1 O1 96.1(2) . .
O13 Co1 O5 90.2(2) . .
O13 Co1 O9 175.2(3) . .
O13 Co1 O15 88.3(2) . 6_557
O13 Co1 O17A 85.2(6) . .
O15 Co1 O1 86.7(2) 6_557 .
O15 Co1 O5 175.5(3) 6_557 .
O15 Co1 O9 93.9(2) 6_557 .
O15 Co1 O17A 86.3(7) 6_557 .
O17A Co1 O1 172.8(8) . .
O17A Co1 O9 90.7(6) . .
O3 Co2 O1 150.0(2) . .
O3 Co2 O10 93.8(3) . .
O3 Co2 O20 91.1(3) . .
O10 Co2 O1 85.1(2) . .
O10 Co2 O20 175.1(2) . .
O16 Co2 O1 112.4(2) 6_557 .
O16 Co2 O3 97.6(3) 6_557 .
O16 Co2 O10 88.1(3) 6_557 .
O16 Co2 O20 91.1(2) 6_557 .
O16 Co2 N1 172.8(3) 6_557 .
O20 Co2 O1 90.8(2) . .
N1 Co2 O1 73.7(2) . .
N1 Co2 O3 76.3(3) . .
N1 Co2 O10 88.5(3) . .
N1 Co2 O20 92.8(3) . .
O2 Co3 O5 88.9(2) . .
O2 Co3 O7 89.4(3) . .
O2 Co3 O19 176.3(3) . .
O7 Co3 O5 151.1(2) . .
O7 Co3 O19 92.9(3) . .
O14 Co3 O2 90.0(3) . .
O14 Co3 O5 107.8(2) . .
O14 Co3 O7 101.0(2) . .
O14 Co3 O19 86.7(3) . .
O14 Co3 N2 174.3(3) . .
O19 Co3 O5 90.5(3) . .
N2 Co3 O2 95.5(3) . .
N2 Co3 O5 74.1(3) . .
N2 Co3 O7 77.4(3) . .
N2 Co3 O19 87.9(3) . .
O6 Co4 O9 86.5(2) . .
O6 Co4 O11 91.0(3) . .
O6 Co4 O21 172.2(5) . .
O11 Co4 O9 149.6(3) . .
O11 Co4 O21 95.9(6) . .
O18A Co4 O6 81.5(6) . .
O18A Co4 O9 116.5(6) . .
O18A Co4 O11 93.1(6) . .
O21 Co4 O9 85.7(5) . .
O22 Co4 O6 172.8(6) . .
O22 Co4 O9 100.5(6) . .
O22 Co4 O11 82.1(6) . .
O22 Co4 O18A 96.8(9) . .
N3 Co4 O6 90.8(3) . .
N3 Co4 O9 74.2(3) . .
N3 Co4 O11 75.5(3) . .
N3 Co4 O18A 166.1(6) . .
N3 Co4 O21 87.5(7) . .
N3 Co4 O22 89.4(7) . .
Co1 O1 Co2 104.0(2) . .
C6 O1 Co1 137.6(6) . .
C6 O1 Co2 113.3(5) . .
C6 O2 Co3 128.7(6) . .
C7 O3 Co2 116.0(6) . .
Co1 O5 Co3 106.9(3) . .
C13 O5 Co1 136.4(6) . .
C13 O5 Co3 114.6(5) . .
C13 O6 Co4 128.8(6) . .
C14 O7 Co3 115.6(6) . .
Co1 O9 Co4 105.6(3) . .
C20 O9 Co1 136.5(6) . .
C20 O9 Co4 114.2(6) . .
C20 O10 Co2 126.2(6) . .
C21 O11 Co4 118.0(8) . .
C28 O13 Co1 137.0(6) . .
C28 O14 Co3 121.2(6) . .
C29 O15 Co1 131.3(6) . 6_557
C29 O16 Co2 113.0(5) . 6_557
C36A O17A Co1 122(2) . .
C36A O18A Co4 107.2(18) . .
Co3 O19 H19A 127.5 . .
Co3 O19 H19B 128.7 . .
H19A O19 H19B 103.8 . .
C37 O20 Co2 126.1(6) . .
Co4 O21 H21A 122.9 . .
Co4 O21 H21B 124.4 . .
H21A O21 H21B 91.5 . .
C40 O22 Co4 129(2) . .
C1 N1 Co2 121.4(6) . .
C5 N1 Co2 118.1(6) . .
C5 N1 C1 120.4(8) . .
C8 N2 Co3 120.8(6) . .
C8 N2 C12 122.4(8) . .
C12 N2 Co3 116.5(6) . .
C15 N3 Co4 122.5(7) . .
C15 N3 C19 118.2(9) . .
C19 N3 Co4 119.2(7) . .
C37 N4 C38 120.1(8) . .
C37 N4 C39 124.6(9) . .
C39 N4 C38 115.3(9) . .
C40 N5 C42 117(2) . .
C41 N5 C40 119(3) . .
C41 N5 C42 120(3) . .
N1 C1 C2 121.3(9) . .
N1 C1 C6 112.8(8) . .
C2 C1 C6 125.9(9) . .
C1 C2 H2 120.3 . .
C3 C2 C1 119.4(10) . .
C3 C2 H2 120.3 . .
C2 C3 H3 120.8 . .
C2 C3 C4 118.4(9) . .
C4 C3 H3 120.8 . .
C3 C4 H4 120.7 . .
C5 C4 C3 118.7(9) . .
C5 C4 H4 120.7 . .
N1 C5 C4 121.4(9) . .
N1 C5 C7 112.8(8) . .
C4 C5 C7 125.6(8) . .
O1 C6 O2 123.9(8) . .
O1 C6 C1 118.5(8) . .
O2 C6 C1 117.4(8) . .
O3 C7 C5 116.7(8) . .
O4 C7 O3 124.3(9) . .
O4 C7 C5 119.0(8) . .
N2 C8 C9 119.7(8) . .
N2 C8 C13 114.7(8) . .
C9 C8 C13 125.5(8) . .
C8 C9 H9 120.6 . .
C8 C9 C10 118.8(9) . .
C10 C9 H9 120.6 . .
C9 C10 H10 120.1 . .
C11 C10 C9 119.8(9) . .
C11 C10 H10 120.1 . .
C10 C11 H11 120.4 . .
C10 C11 C12 119.3(9) . .
C12 C11 H11 120.4 . .
N2 C12 C11 119.9(8) . .
N2 C12 C14 113.0(7) . .
C11 C12 C14 127.0(8) . .
O5 C13 C8 115.4(8) . .
O6 C13 O5 126.6(8) . .
O6 C13 C8 118.0(8) . .
O7 C14 C12 117.3(8) . .
O8 C14 O7 126.1(9) . .
O8 C14 C12 116.5(8) . .
N3 C15 C16 121.0(10) . .
N3 C15 C20 112.4(8) . .
C16 C15 C20 126.6(10) . .
C15 C16 H16 120.3 . .
C15 C16 C17 119.4(12) . .
C17 C16 H16 120.3 . .
C16 C17 H17 119.5 . .
C16 C17 C18 121.0(11) . .
C18 C17 H17 119.5 . .
C17 C18 H18 121.6 . .
C19 C18 C17 116.7(12) . .
C19 C18 H18 121.6 . .
N3 C19 C21 110.9(10) . .
C18 C19 N3 123.4(11) . .
C18 C19 C21 125.6(11) . .
O9 C20 C15 116.7(9) . .
O10 C20 O9 126.1(9) . .
O10 C20 C15 117.2(8) . .
O11 C21 C19 115.9(11) . .
O12 C21 O11 127.2(14) . .
O12 C21 C19 116.9(12) . .
C23 C22 C27 119.4(8) . .
C23 C22 C28 120.7(8) . .
C27 C22 C28 119.8(8) . .
C22 C23 H23 119.4 . .
C22 C23 C24 121.2(8) . .
C24 C23 H23 119.4 . .
C23 C24 C29 119.8(8) . .
C25 C24 C23 118.1(8) . .
C25 C24 C29 122.0(8) . .
C24 C25 H25 119.7 . .
C26 C25 C24 120.6(8) . .
C26 C25 H25 119.7 . .
C25 C26 H26 119.7 . .
C27 C26 C25 120.6(8) . .
C27 C26 H26 119.7 . .
C22 C27 H27 120.0 . .
C26 C27 C22 119.9(8) . .
C26 C27 H27 120.0 . .
O13 C28 O14 125.5(8) . .
O13 C28 C22 117.7(7) . .
O14 C28 C22 116.8(8) . .
O15 C29 O16 126.2(8) . .
O15 C29 C24 117.0(8) . .
O16 C29 C24 116.8(8) . .
C31 C30 C35 120.0 . .
C31 C30 C36A 116.1(16) . .
C35 C30 C36A 121.0(16) . .
C30 C31 H31 120.0 . .
C30 C31 C32 120.0 . .
C32 C31 H31 120.0 . .
C31 C32 H32 120.0 . .
C31 C32 C33 120.0 . .
C33 C32 H32 120.0 . .
C32 C33 H33 120.0 . .
C34 C33 C32 120.0 . .
C34 C33 H33 120.0 . .
C33 C34 C36 120.0(17) . .
C35 C34 C33 120.0 . .
C35 C34 C36 118.8(18) . .
C30 C35 H35 120.0 . .
C34 C35 C30 120.0 . .
C34 C35 H35 120.0 . .
O17 C36 O18 110(3) . .
O17 C36 C34 133(3) . .
O18 C36 C34 116(3) . .
O17A C36A C30 109(2) . .
O18A C36A O17A 136(3) . .
O18A C36A C30 115(2) . .
O20 C37 N4 128.9(10) . .
O20 C37 H37 115.5 . .
N4 C37 H37 115.5 . .
N4 C38 H38A 109.5 . .
N4 C38 H38B 109.5 . .
N4 C38 H38C 109.5 . .
H38A C38 H38B 109.5 . .
H38A C38 H38C 109.5 . .
H38B C38 H38C 109.5 . .
N4 C39 H39A 109.5 . .
N4 C39 H39B 109.5 . .
N4 C39 H39C 109.5 . .
H39A C39 H39B 109.5 . .
H39A C39 H39C 109.5 . .
H39B C39 H39C 109.5 . .
O22 C40 N5 119(3) . .
O22 C40 H40 120.6 . .
N5 C40 H40 120.6 . .
N5 C41 H41A 109.5 . .
N5 C41 H41B 109.5 . .
N5 C41 H41C 109.5 . .
H41A C41 H41B 109.5 . .
H41A C41 H41C 109.5 . .
H41B C41 H41C 109.5 . .
N5 C42 H42A 109.5 . .
N5 C42 H42B 109.5 . .
N5 C42 H42C 109.5 . .
H42A C42 H42B 109.5 . .
H42A C42 H42C 109.5 . .
H42B C42 H42C 109.5 . .

loop_
_geom_bond_atom_site_label_1
_geom_bond_atom_site_label_2
_geom_bond_distance
_geom_bond_site_symmetry_2
Co1 O1 2.128(6) .
Co1 O5 2.086(6) .
Co1 O9 2.116(6) .
Co1 O13 2.029(6) .
Co1 O15 2.038(6) 6_557
Co1 O17A 2.11(2) .
Co2 O1 2.286(6) .
Co2 O3 2.106(6) .
Co2 O10 2.109(7) .
Co2 O16 2.035(6) 6_557
Co2 O20 2.146(6) .
Co2 N1 2.063(7) .
Co3 O2 2.085(6) .
Co3 O5 2.248(6) .
Co3 O7 2.111(6) .
Co3 O14 1.999(6) .
Co3 O19 2.128(8) .
Co3 N2 2.062(7) .
Co4 O6 2.118(7) .
Co4 O9 2.238(7) .
Co4 O11 2.138(8) .
Co4 O18A 2.09(2) .
Co4 O21 2.14(2) .
Co4 O22 2.03(2) .
Co4 N3 2.022(9) .
O1 C6 1.255(10) .
O2 C6 1.290(10) .
O3 C7 1.275(11) .
O4 C7 1.249(11) .
O5 C13 1.301(11) .
O6 C13 1.231(11) .
O7 C14 1.262(10) .
O8 C14 1.241(11) .
O9 C20 1.276(11) .
O10 C20 1.247(12) .
O11 C21 1.236(14) .
O12 C21 1.193(16) .
O13 C28 1.242(10) .
O14 C28 1.258(10) .
O15 Co1 2.038(6) 6_557
O15 C29 1.245(10) .
O16 Co2 2.035(6) 6_557
O16 C29 1.252(11) .
O17 C36 1.13(4) .
O17A C36A 1.38(4) .
O18 C36 1.30(4) .
O18A C36A 1.27(3) .
O19 H19A 0.8403 .
O19 H19B 0.8404 .
O20 C37 1.236(11) .
O21 H21A 0.9217 .
O21 H21B 0.9264 .
O22 C40 1.20(4) .
N1 C1 1.333(11) .
N1 C5 1.316(11) .
N2 C8 1.312(12) .
N2 C12 1.342(11) .
N3 C15 1.321(14) .
N3 C19 1.385(13) .
N4 C37 1.275(13) .
N4 C38 1.454(13) .
N4 C39 1.438(14) .
N5 C40 1.46(4) .
N5 C41 1.15(3) .
N5 C42 1.51(4) .
C1 C2 1.374(13) .
C1 C6 1.494(13) .
C2 H2 0.9500 .
C2 C3 1.348(14) .
C3 H3 0.9500 .
C3 C4 1.420(14) .
C4 H4 0.9500 .
C4 C5 1.358(13) .
C5 C7 1.490(13) .
C8 C9 1.389(12) .
C8 C13 1.492(12) .
C9 H9 0.9500 .
C9 C10 1.403(14) .
C10 H10 0.9500 .
C10 C11 1.344(13) .
C11 H11 0.9500 .
C11 C12 1.390(12) .
C12 C14 1.503(13) .
C15 C16 1.363(14) .
C15 C20 1.498(14) .
C16 H16 0.9500 .
C16 C17 1.367(17) .
C17 H17 0.9500 .
C17 C18 1.375(18) .
C18 H18 0.9500 .
C18 C19 1.334(15) .
C19 C21 1.506(18) .
C22 C23 1.375(12) .
C22 C27 1.395(13) .
C22 C28 1.508(12) .
C23 H23 0.9500 .
C23 C24 1.406(12) .
C24 C25 1.385(12) .
C24 C29 1.500(11) .
C25 H25 0.9500 .
C25 C26 1.385(12) .
C26 H26 0.9500 .
C26 C27 1.373(13) .
C27 H27 0.9500 .
C30 C31 1.3900 .
C30 C35 1.3900 .
C30 C36A 1.47(3) .
C31 H31 0.9500 .
C31 C32 1.3900 .
C32 H32 0.9500 .
C32 C33 1.3900 .
C33 H33 0.9500 .
C33 C34 1.3900 .
C34 C35 1.3900 .
C34 C36 1.51(3) .
C35 H35 0.9500 .
C37 H37 0.9500 .
C38 H38A 0.9800 .
C38 H38B 0.9800 .
C38 H38C 0.9800 .
C39 H39A 0.9800 .
C39 H39B 0.9800 .
C39 H39C 0.9800 .
C40 H40 0.9500 .
C41 H41A 0.9800 .
C41 H41B 0.9800 .
C41 H41C 0.9800 .
C42 H42A 0.9800 .
C42 H42B 0.9800 .
C42 H42C 0.9800 .

loop_
_geom_torsion_atom_site_label_1
_geom_torsion_atom_site_label_2
_geom_torsion_atom_site_label_3
_geom_torsion_atom_site_label_4
_geom_torsion
_geom_torsion_site_symmetry_1
Co1 O1 C6 O2 29.3(14) .
Co1 O1 C6 C1 -155.9(7) .
Co1 O5 C13 O6 15.5(15) .
Co1 O5 C13 C8 -161.7(6) .
Co1 O9 C20 O10 27.1(14) .
Co1 O9 C20 C15 -155.0(6) .
Co1 O13 C28 O14 34.9(15) .
Co1 O13 C28 C22 -143.3(7) .
Co1 O15 C29 O16 62.4(13) 6_557
Co1 O15 C29 C24 -115.7(8) 6_557
Co1 O17A C36A O18A 59(6) .
Co1 O17A C36A C30 -126(2) .
Co2 O1 C6 O2 179.0(7) .
Co2 O1 C6 C1 -6.2(10) .
Co2 O3 C7 O4 -177.1(8) .
Co2 O3 C7 C5 3.0(11) .
Co2 O10 C20 O9 6.1(13) .
Co2 O10 C20 C15 -171.8(6) .
Co2 O16 C29 O15 8.4(12) 6_557
Co2 O16 C29 C24 -173.4(6) 6_557
Co2 O20 C37 N4 175.1(9) .
Co2 N1 C1 C2 177.5(8) .
Co2 N1 C1 C6 -1.8(11) .
Co2 N1 C5 C4 176.4(7) .
Co2 N1 C5 C7 0.5(10) .
Co3 O2 C6 O1 -5.0(13) .
Co3 O2 C6 C1 -179.8(6) .
Co3 O5 C13 O6 176.4(7) .
Co3 O5 C13 C8 -0.8(9) .
Co3 O7 C14 O8 175.5(8) .
Co3 O7 C14 C12 -2.8(10) .
Co3 O14 C28 O13 19.1(14) .
Co3 O14 C28 C22 -162.7(6) .
Co3 N2 C8 C9 174.9(7) .
Co3 N2 C8 C13 -8.9(10) .
Co3 N2 C12 C11 -173.0(6) .
Co3 N2 C12 C14 3.9(10) .
Co4 O6 C13 O5 2.8(14) .
Co4 O6 C13 C8 180.0(6) .
Co4 O9 C20 O10 -178.6(7) .
Co4 O9 C20 C15 -0.7(9) .
Co4 O11 C21 O12 171.4(17) .
Co4 O11 C21 C19 -7.9(18) .
Co4 O18A C36A O17A 1(5) .
Co4 O18A C36A C30 -174(2) .
Co4 O22 C40 N5 179.5(19) .
Co4 N3 C15 C16 179.5(8) .
Co4 N3 C15 C20 -1.1(11) .
Co4 N3 C19 C18 -175.9(9) .
Co4 N3 C19 C21 0.4(13) .
N1 C1 C2 C3 5.8(17) .
N1 C1 C6 O1 5.5(13) .
N1 C1 C6 O2 -179.3(8) .
N1 C5 C7 O3 -2.3(12) .
N1 C5 C7 O4 177.7(8) .
N2 C8 C9 C10 -2.7(14) .
N2 C8 C13 O5 6.0(11) .
N2 C8 C13 O6 -171.5(8) .
N2 C12 C14 O7 -0.6(12) .
N2 C12 C14 O8 -179.1(8) .
N3 C15 C16 C17 -2.8(17) .
N3 C15 C20 O9 1.2(12) .
N3 C15 C20 O10 179.3(8) .
N3 C19 C21 O11 5.0(18) .
N3 C19 C21 O12 -174.4(15) .
C1 N1 C5 C4 -1.6(14) .
C1 N1 C5 C7 -177.5(8) .
C1 C2 C3 C4 -1.1(17) .
C2 C1 C6 O1 -173.7(10) .
C2 C1 C6 O2 1.4(16) .
C2 C3 C4 C5 -4.7(16) .
C3 C4 C5 N1 6.2(15) .
C3 C4 C5 C7 -178.4(9) .
C4 C5 C7 O3 -178.1(10) .
C4 C5 C7 O4 2.0(15) .
C5 N1 C1 C2 -4.6(15) .
C5 N1 C1 C6 176.2(8) .
C6 C1 C2 C3 -175.0(10) .
C8 N2 C12 C11 1.0(13) .
C8 N2 C12 C14 177.8(8) .
C8 C9 C10 C11 2.2(15) .
C9 C8 C13 O5 -178.0(9) .
C9 C8 C13 O6 4.6(14) .
C9 C10 C11 C12 -0.1(14) .
C10 C11 C12 N2 -1.5(14) .
C10 C11 C12 C14 -177.8(9) .
C11 C12 C14 O7 176.0(9) .
C11 C12 C14 O8 -2.5(14) .
C12 N2 C8 C9 1.1(13) .
C12 N2 C8 C13 177.4(8) .
C13 C8 C9 C10 -178.5(9) .
C15 N3 C19 C18 3.4(16) .
C15 N3 C19 C21 179.7(10) .
C15 C16 C17 C18 2.1(19) .
C16 C15 C20 O9 -179.5(10) .
C16 C15 C20 O10 -1.4(15) .
C16 C17 C18 C19 1(2) .
C17 C18 C19 N3 -4.0(18) .
C17 C18 C19 C21 -179.8(13) .
C18 C19 C21 O11 -178.8(13) .
C18 C19 C21 O12 2(2) .
C19 N3 C15 C16 0.2(15) .
C19 N3 C15 C20 179.6(8) .
C20 C15 C16 C17 177.9(10) .
C22 C23 C24 C25 -1.6(14) .
C22 C23 C24 C29 -179.7(9) .
C23 C22 C27 C26 -1.3(15) .
C23 C22 C28 O13 7.8(13) .
C23 C22 C28 O14 -170.5(9) .
C23 C24 C25 C26 2.5(13) .
C23 C24 C29 O15 -12.2(13) .
C23 C24 C29 O16 169.5(8) .
C24 C25 C26 C27 -2.9(15) .
C25 C24 C29 O15 169.8(8) .
C25 C24 C29 O16 -8.5(13) .
C25 C26 C27 C22 2.3(15) .
C27 C22 C23 C24 1.0(14) .
C27 C22 C28 O13 -174.4(9) .
C27 C22 C28 O14 7.3(13) .
C28 C22 C23 C24 178.9(9) .
C28 C22 C27 C26 -179.2(9) .
C29 C24 C25 C26 -179.4(9) .
C30 C31 C32 C33 0.0 .
C31 C30 C35 C34 0.0 .
C31 C30 C36A O17A 157(2) .
C31 C30 C36A O18A -27(4) .
C31 C32 C33 C34 0.0 .
C32 C33 C34 C35 0.0 .
C32 C33 C34 C36 -168(3) .
C33 C34 C35 C30 0.0 .
C33 C34 C36 O17 -173(4) .
C33 C34 C36 O18 8(4) .
C35 C30 C31 C32 0.0 .
C35 C30 C36A O17A -3(4) .
C35 C30 C36A O18A 173(2) .
C35 C34 C36 O17 20(6) .
C35 C34 C36 O18 -160(3) .
C36 C34 C35 C30 168(3) .
C36A C30 C31 C32 -161(3) .
C36A C30 C35 C34 160(3) .
C38 N4 C37 O20 0.8(19) .
C39 N4 C37 O20 178.6(14) .
C41 N5 C40 O22 -11(5) .
C42 N5 C40 O22 -167(3) .

loop_
_smtbx_masks_void_nr
_smtbx_masks_void_average_x
_smtbx_masks_void_average_y
_smtbx_masks_void_average_z
_smtbx_masks_void_volume
_smtbx_masks_void_count_electrons
1 0.000 0.000 -0.954 2315.6 143.4
2 0.000 0.300 0.667 12.0 2.0
3 0.000 0.505 0.667 25.5 2.3
4 0.300 0.000 0.333 12.0 2.0
5 0.495 0.495 0.000 25.5 2.3
6 0.505 0.000 0.333 25.5 2.3
7 0.700 0.700 0.000 12.0 2.0
